data_2009374
loop_
_publ_author_name
'Brock, Carolyn Pratt'
'Richardson, S. K.'
'Sabol, M. R.'
'Watt, David S.'
'Syed, Ashfaquzzaman'

_publ_contact_author
;
                                 Prof. Carolyn P. Brock
                                 Department of Chemistry
                                 University of Kentucky
                                 Lexington, KY  40506-0055
                                 USA
;
_publ_section_title
;
 An octahydro-3a,6-methanoazulen-5-one resulting from an intramolecular
 Friedel--Crafts acylation
;
_journal_issue 1
_journal_name_full 'Acta Crystallographica Section C'
_journal_page_first 106
_journal_page_last 108
_journal_paper_doi 10.1107/S0108270193006675
_journal_volume 50
_journal_year 1994
_chemical_formula_moiety 'C17 H27 Cl O2 S'
_chemical_formula_sum 'C17 H27 Cl O2 S'
_chemical_formula_weight 330.9
_chemical_melting_point 381.6(5)
_chemical_name_systematic
;
1\b-tert-butoxy-4\b-chloro-7a\b-methyl-9-thiomethoxy-1,2,3,4,5,6,7,7a-
octahydro-3a,5-ethano-3aH-inden-8-one
;
_space_group_crystal_system orthorhombic
_space_group_IT_number 19
_space_group_name_Hall 'P 2ac 2ab'
_space_group_name_H-M_alt 'P 21 21 21'
_audit_creation_method 'created by C P Brock'
_cell_angle_alpha 90
_cell_angle_beta 90
_cell_angle_gamma 90
_cell_formula_units_Z 4
_cell_length_a 12.2810(10)
_cell_length_b 17.8440(10)
_cell_length_c 8.0760(10)
_cell_measurement_reflns_used 25
_cell_measurement_temperature 295.0(10)
_cell_measurement_theta_max 34.9
_cell_measurement_theta_min 9.1
_cell_volume 1769.8(3)
_computing_cell_refinement CAD-4VAX
_computing_data_collection 'CAD-4VAX (Enraf-Nonius, 1988)'
_computing_data_reduction 'local program (Brock)'
_computing_molecular_graphics 'ORTEP (Johnson, 1965)'
_computing_publication_material 'ORFFE (Busing, Martin & Levy, 1964) and a local program (Brock)  '
_computing_structure_refinement
;
local program based on Ibers's version, which in turn is based on ORFLS
(Busing, Martin & Levy, 1962)
;
_computing_structure_solution 'DIRDIF (Beurskens et al., 1983)'
_diffrn_measurement_device 'Enraf-Nonius CAD-4VAX diffractometer'
_diffrn_measurement_method '\w/2\q scans'
_diffrn_radiation_monochromator graphite
_diffrn_radiation_type 'Cu K\a'
_diffrn_radiation_wavelength 1.5418
_diffrn_reflns_limit_h_max 13
_diffrn_reflns_limit_h_min 0
_diffrn_reflns_limit_k_max 18
_diffrn_reflns_limit_k_min 0
_diffrn_reflns_limit_l_max 9
_diffrn_reflns_limit_l_min 0
_diffrn_reflns_number 1513
_diffrn_reflns_theta_max 60.0
_diffrn_reflns_theta_min 0.0
_diffrn_standards_decay_% 3.9
_diffrn_standards_interval_time 60
_diffrn_standards_number 3
_exptl_absorpt_coefficient_mu 3.026
_exptl_absorpt_correction_T_max 0.633
_exptl_absorpt_correction_T_min 0.331
_exptl_absorpt_correction_type empirical
_exptl_absorpt_process_details 'based on psi scans'
_exptl_crystal_colour colorless
_exptl_crystal_density_diffrn 1.242
_exptl_crystal_description 'thick plates'
_exptl_crystal_F_000 712
_exptl_crystal_size_max 0.50
_exptl_crystal_size_mid 0.33
_exptl_crystal_size_min 0.28
_refine_diff_density_max 0.19
_refine_diff_density_min -0.30
_refine_ls_extinction_coef 6.5E-8(7)
_refine_ls_extinction_method 'Zachariasen (1968)'
_refine_ls_goodness_of_fit_obs 3.33
_refine_ls_hydrogen_treatment noref
_refine_ls_number_parameters 191
_refine_ls_number_reflns 1457
_refine_ls_R_factor_obs 0.042
_refine_ls_shift/esd_max 0.10
_refine_ls_structure_factor_coef F
_refine_ls_weighting_scheme sigma
_refine_ls_wR_factor_obs 0.057
_reflns_number_observed 1457
_reflns_number_total 1513
_reflns_observed_criterion >3sigma(I)
_cod_data_source_file cr1062.cif
_cod_data_source_block TRICYC
_cod_depositor_comments
;
 Updating space group information and adding the symmetry operation list.

 Antanas Vaitkus,
 2018-06-18

The following automatic conversions were performed:

'_chemical_melting_point' value '108-109_C' was changed to '381.6(5)'
- it was converted from degrees Celsius(C) to Kelvins(K), the average
value was taken and precision was estimated.

Automatic conversion script
Id: cif_fix_values 1646 2011-03-28 12:23:43Z adriana 

The following automatic conversions were performed:

'_chemical_melting_point' value '108-109_C' was changed to '381.6(5)'
- it was converted from degrees Celsius(C) to Kelvins(K), the average
value was taken and precision was estimated.

Automatic conversion script
Id: cif_fix_values 1715 2011-07-08 13:25:40Z adriana 
;
_cod_database_code 2009374

loop_
_space_group_symop_id
_space_group_symop_operation_xyz
1 x,y,z
2 -x+1/2,-y,z+1/2
3 x+1/2,-y+1/2,-z
4 -x,y+1/2,-z+1/2

loop_
_atom_site_aniso_label
_atom_site_aniso_U_11
_atom_site_aniso_U_22
_atom_site_aniso_U_33
_atom_site_aniso_U_12
_atom_site_aniso_U_13
_atom_site_aniso_U_23
Cl 0.0775(7) 0.0935(8) 0.0449(6) -0.0026(6) -0.0015(5) -0.0210(6)
S 0.0922(8) 0.0495(6) 0.0818(8) 0.0087(5) 0.0007(7) 0.0016(6)
O1 0.056(2) 0.089(2) 0.100(3) 0.021(2) -0.027(2) -0.021(2)
O2 0.062(2) 0.0470(10) 0.0370(10) 0.0170(10) 0.0020(10) -0.0020(10)
C1 0.048(2) 0.040(2) 0.040(2) 0.007(2) 0.005(2) 0.001(2)
C2 0.046(2) 0.058(2) 0.071(3) -0.009(2) 0.012(2) -0.004(2)
C3 0.043(2) 0.051(2) 0.061(2) -0.005(2) 0.003(2) -0.007(2)
C4 0.039(2) 0.045(2) 0.041(2) -0.002(2) -0.002(2) -0.010(2)
C5 0.051(2) 0.058(2) 0.042(2) -0.001(2) -0.001(2) -0.016(2)
C6 0.041(2) 0.073(3) 0.058(2) 0.006(2) 0.006(2) -0.022(2)
C7 0.042(2) 0.081(3) 0.069(3) -0.012(2) 0.008(2) -0.019(3)
C8 0.040(2) 0.050(2) 0.056(2) -0.005(2) 0.003(2) -0.009(2)
C9 0.032(2) 0.042(2) 0.034(2) 0.0020(10) 0.001(2) -0.004(2)
C10 0.055(2) 0.056(2) 0.044(2) 0.004(2) 0.004(2) 0.002(2)
C11 0.054(2) 0.054(2) 0.073(3) 0.009(2) -0.011(2) -0.023(2)
C12 0.051(2) 0.047(2) 0.053(2) 0.011(2) -0.010(2) -0.013(2)
C13 0.144(5) 0.077(3) 0.085(4) 0.046(4) -0.006(5) 0.013(3)
C14 0.053(2) 0.049(2) 0.038(2) 0.010(2) 0.009(2) -0.003(2)
C15 0.054(2) 0.069(3) 0.052(2) 0.009(2) 0.010(2) 0.004(2)
C16 0.064(2) 0.081(3) 0.066(3) -0.008(2) 0.010(3) -0.014(3)
C17 0.105(4) 0.057(2) 0.060(3) 0.026(3) 0.019(3) -0.002(2)

loop_
_atom_site_label
_atom_site_fract_x
_atom_site_fract_y
_atom_site_fract_z
_atom_site_U_iso_or_equiv
_atom_site_thermal_displace_type
_atom_site_calc_flag
Cl -0.05596(10) 0.05920(7) -0.23562(13) 5.68(3) Uani d
S -0.04006(11) -0.06926(6) 0.29844(17) 5.88(3) Uani d
O1 0.1922(3) 0.02241(18) 0.2661(5) 6.50(10) Uani d
O2 -0.1935(2) 0.23395(13) 0.2998(3) 3.80(10) Uani d
C1 -0.1533(3) 0.1591(2) 0.2869(5) 3.40(10) Uani d
C2 -0.2446(3) 0.1005(2) 0.2583(6) 4.60(10) Uani d
C3 -0.1993(3) 0.0439(2) 0.1339(6) 4.10(10) Uani d
C4 -0.0791(3) 0.0628(2) 0.1171(5) 3.30(10) Uani d
C5 -0.0119(3) 0.0337(2) -0.0296(5) 4.00(10) Uani d
C6 0.1018(3) 0.0599(2) 0.0126(6) 4.50(10) Uani d
C7 0.1119(3) 0.1459(3) 0.0192(6) 5.10(10) Uani d
C8 0.0371(3) 0.1798(2) 0.1511(5) 3.80(10) Uani d
C9 -0.0794(3) 0.1506(2) 0.1329(4) 2.80(10) Uani d
C10 -0.1349(3) 0.1908(2) -0.0120(5) 4.10(10) Uani d
C11 0.1095(3) 0.0337(2) 0.1906(6) 4.80(10) Uani d
C12 -0.0058(3) 0.0288(2) 0.2577(6) 4.00(10) Uani d
C13 0.0520(6) -0.0904(3) 0.4658(7) 8.1(2) Uani d
C14 -0.2012(3) 0.2659(2) 0.4638(5) 3.70(10) Uani d
C15 -0.2662(3) 0.2161(2) 0.5796(5) 4.60(10) Uani d
C16 -0.0886(4) 0.2798(3) 0.5318(6) 5.60(10) Uani d
C17 -0.2601(4) 0.3396(2) 0.4324(6) 5.80(10) Uani d
H1 -0.112 0.148 0.391 4.4 Uiso calc
H2A -0.311 0.125 0.212 5.6 Uiso calc
H2B -0.263 0.075 0.365 5.6 Uiso calc
H3A -0.237 0.049 0.025 5.1 Uiso calc
H3B -0.209 -0.008 0.176 5.1 Uiso calc
H5 -0.015 -0.022 -0.037 5.0 Uiso calc
H6 0.153 0.041 -0.074 5.6 Uiso calc
H7A 0.092 0.167 -0.091 6.1 Uiso calc
H7B 0.189 0.159 0.046 6.1 Uiso calc
H8A 0.037 0.235 0.138 4.8 Uiso calc
H8B 0.065 0.166 0.263 4.8 Uiso calc
H10A -0.198 0.160 -0.052 5.1 Uiso calc
H10B -0.162 0.241 0.026 5.1 Uiso calc
H10C -0.082 0.198 -0.104 5.1 Uiso calc
H12 -0.013 0.058 0.362 5.0 Uiso calc
H13A 0.128 -0.086 0.426 9.0 Uiso calc
H13B 0.038 -0.055 0.559 9.0 Uiso calc
H13C 0.038 -0.143 0.505 9.0 Uiso calc
H15A -0.230 0.166 0.590 5.7 Uiso calc
H15B -0.271 0.240 0.691 5.7 Uiso calc
H15C -0.341 0.209 0.533 5.7 Uiso calc
H16A -0.046 0.311 0.451 6.6 Uiso calc
H16B -0.094 0.307 0.639 6.6 Uiso calc
H16C -0.051 0.231 0.549 6.6 Uiso calc
H17A -0.331 0.330 0.379 6.9 Uiso calc
H17B -0.271 0.366 0.540 6.9 Uiso calc
H17C -0.214 0.372 0.358 6.9 Uiso calc

loop_
_atom_type_symbol
_atom_type_scat_dispersion_real
_atom_type_scat_dispersion_imag
_atom_type_scat_source
Cl 0.348 0.702 'International Tables, Vol. IV, Tables 2.2A and 2.3.1'
S 0.319 0.557 'International Tables, Vol. IV, Tables 2.2A and 2.3.1'
O 0.0 0.0 'International Tables, Vol. IV, Table 2.2A'
C 0.0 0.0 'International Tables, Vol. IV, Table 2.2A'
H 0.0 0.0 'International Tables, Vol. IV, Table 2.2A'

loop_
_geom_angle_atom_site_label_1
_geom_angle_atom_site_label_2
_geom_angle_atom_site_label_3
_geom_angle
_geom_angle_publ_flag
C12 S C13 101.0(3) yes
C1 O2 C14 117.3(3) yes
O2 C1 C2 113.1(3) yes
O2 C1 C9 110.7(3) yes
C2 C1 C9 103.8(3) yes
C1 C2 C3 106.3(3) yes
C2 C3 C4 105.3(3) yes
C3 C4 C5 121.1(3) yes
C3 C4 C9 102.2(3) yes
C3 C4 C12 114.0(3) yes
C5 C4 C9 113.6(3) yes
C5 C4 C12 96.9(3) yes
C9 C4 C12 109.1(3) yes
Cl C5 C4 117.7(3) yes
Cl C5 C6 114.0(3) yes
C4 C5 C6 102.6(3) yes
C5 C6 C7 112.9(3) yes
C5 C6 C11 100.2(4) yes
C7 C6 C11 105.6(4) yes
C6 C7 C8 111.6(4) yes
C7 C8 C9 111.1(3) yes
C1 C9 C4 99.5(3) yes
C1 C9 C8 116.0(3) yes
C1 C9 C10 107.8(3) yes
C4 C9 C8 110.2(3) yes
C4 C9 C10 113.9(3) yes
C8 C9 C10 109.3(3) yes
O1 C11 C6 125.9(5) yes
O1 C11 C12 126.7(5) yes
C6 C11 C12 107.4(4) yes
S C12 C4 111.5(3) yes
S C12 C11 109.5(3) yes
C4 C12 C11 104.7(4) yes
O2 C14 C15 111.6(3) yes
O2 C14 C16 109.8(3) yes
O2 C14 C17 102.7(3) yes
C15 C14 C16 110.8(3) yes
C15 C14 C17 111.0(3) yes
C16 C14 C17 110.7(4) yes

loop_
_geom_bond_atom_site_label_1
_geom_bond_atom_site_label_2
_geom_bond_site_symmetry_1
_geom_bond_site_symmetry_2
_geom_bond_distance
_geom_bond_publ_flag
Cl C5 . . 1.807(4) yes
S C12 . . 1.830(4) yes
S C13 . . 1.802(6) yes
O1 C11 . . 1.203(5) yes
O2 C1 . . 1.428(4) yes
O2 C14 . . 1.445(4) yes
C1 C2 . . 1.549(5) yes
C1 C9 . . 1.547(5) yes
C2 C3 . . 1.530(6) yes
C3 C4 . . 1.521(5) yes
C4 C5 . . 1.533(5) yes
C4 C9 . . 1.572(5) yes
C4 C12 . . 1.571(5) yes
C5 C6 . . 1.512(5) yes
C6 C7 . . 1.542(6) yes
C6 C11 . . 1.514(7) yes
C7 C8 . . 1.531(5) yes
C8 C9 . . 1.530(5) yes
C9 C10 . . 1.533(5) yes
C11 C12 . . 1.518(6) yes
C14 C15 . . 1.516(5) yes
C14 C16 . . 1.508(6) yes
C14 C17 . . 1.523(5) yes
